data_7237818
loop_
_publ_author_name
'Song, Tingting'
'Han, Yanbing'
'Jin, Pengcheng'
'Li, Xiaofang'
'Song, Yinglin'
'Xiao, Jinchong'

_publ_section_title
;
 The enhanced two-photon absorption behavior of twistfuranacenes to
 phenylacetylene-functionalized twistacenes
;
_journal_issue 21
_journal_name_full 'Journal of Materials Chemistry C'
_journal_page_first 6344
_journal_paper_doi 10.1039/C9TC01568J
_journal_volume 7
_journal_year 2019
_chemical_formula_sum 'C55 H47 Cl3 O2'
_chemical_formula_weight 846.28
_space_group_IT_number 2
_space_group_name_Hall '-P 1'
_space_group_name_H-M_alt 'P -1'
_symmetry_cell_setting triclinic
_symmetry_space_group_name_H-M 'P -1'
_atom_sites_solution_hydrogens geom
_atom_sites_solution_primary direct
_atom_sites_solution_secondary difmap
_audit_creation_method SHELXL-97
_audit_update_record
;
2018-07-15 deposited with the CCDC.	2019-04-25 downloaded from the CCDC.
;
_cell_angle_alpha 75.758(2)
_cell_angle_beta 88.856(3)
_cell_angle_gamma 66.3290(10)
_cell_formula_units_Z 4
_cell_length_a 14.8148(13)
_cell_length_b 15.4447(14)
_cell_length_c 23.368(2)
_cell_measurement_reflns_used 3140
_cell_measurement_temperature 298(2)
_cell_measurement_theta_max 21.152
_cell_measurement_theta_min 2.517
_cell_volume 4727.7(7)
_computing_cell_refinement 'Bruker SMART'
_computing_data_collection 'Bruker SMART'
_computing_data_reduction 'Bruker SHELXTL'
_computing_molecular_graphics 'Bruker SHELXTL'
_computing_publication_material 'Bruker SHELXTL'
_computing_structure_refinement 'SHELXL-97 (Sheldrick, 1997)'
_computing_structure_solution 'SHELXS-97 (Sheldrick, 1990)'
_diffrn_ambient_temperature 298(2)
_diffrn_measured_fraction_theta_full 0.983
_diffrn_measured_fraction_theta_max 0.983
_diffrn_measurement_device_type 'CCD area detector'
_diffrn_measurement_method 'phi and omega scans'
_diffrn_radiation_monochromator graphite
_diffrn_radiation_source 'fine-focus sealed tube'
_diffrn_radiation_type MoK\a
_diffrn_radiation_wavelength 0.71073
_diffrn_reflns_av_R_equivalents 0.0532
_diffrn_reflns_av_sigmaI/netI 0.1274
_diffrn_reflns_limit_h_max 17
_diffrn_reflns_limit_h_min -17
_diffrn_reflns_limit_k_max 18
_diffrn_reflns_limit_k_min -18
_diffrn_reflns_limit_l_max 22
_diffrn_reflns_limit_l_min -27
_diffrn_reflns_number 24063
_diffrn_reflns_theta_full 25.02
_diffrn_reflns_theta_max 25.02
_diffrn_reflns_theta_min 2.45
_exptl_absorpt_coefficient_mu 0.234
_exptl_absorpt_correction_T_max 0.9592
_exptl_absorpt_correction_T_min 0.9165
_exptl_absorpt_correction_type multi-scan
_exptl_absorpt_process_details sadabs
_exptl_crystal_density_diffrn 1.189
_exptl_crystal_density_method 'not measured'
_exptl_crystal_description block
_exptl_crystal_F_000 1776
_exptl_crystal_size_max 0.38
_exptl_crystal_size_mid 0.30
_exptl_crystal_size_min 0.18
_refine_diff_density_max 0.461
_refine_diff_density_min -0.394
_refine_diff_density_rms 0.056
_refine_ls_extinction_method none
_refine_ls_goodness_of_fit_ref 1.076
_refine_ls_hydrogen_treatment mixed
_refine_ls_matrix_type full
_refine_ls_number_parameters 1350
_refine_ls_number_reflns 16432
_refine_ls_number_restraints 0
_refine_ls_restrained_S_all 1.076
_refine_ls_R_factor_all 0.1951
_refine_ls_R_factor_gt 0.0864
_refine_ls_shift/su_max 0.001
_refine_ls_shift/su_mean 0.000
_refine_ls_structure_factor_coef Fsqd
_refine_ls_weighting_details 'calc w=1/[\s^2^(Fo^2^)+(0.0746P)^2^+0.0000P] where P=(Fo^2^+2Fc^2^)/3'
_refine_ls_weighting_scheme calc
_refine_ls_wR_factor_gt 0.2001
_refine_ls_wR_factor_ref 0.2301
_reflns_number_gt 5996
_reflns_number_total 16432
_reflns_threshold_expression >2sigma(I)
_cod_data_source_file c9tc01568j2.cif
_cod_data_source_block 180711e
_cod_depositor_comments
;
The following automatic conversions were performed:

data item '_symmetry_cell_setting' value 'Triclinic' was changed to
'triclinic' in accordance with the
/home/saulius/struct/COD-crude-data/automatic-downloads/DataCite-retrospective/RSC/depositions/lib/dictionaries/cif_core.dic
dictionary named 'cif_core.dic' version 2.4.2 last updated on
2011-04-26.

Automatic conversion script
Id: cif_fix_values 6909 2019-04-08 15:41:33Z antanas 
;
_cod_original_sg_symbol_H-M P-1
_cod_database_code 7237818

loop_
_symmetry_equiv_pos_as_xyz
'x, y, z'
'-x, -y, -z'

loop_
_atom_site_label
_atom_site_type_symbol
_atom_site_fract_x
_atom_site_fract_y
_atom_site_fract_z
_atom_site_U_iso_or_equiv
_atom_site_adp_type
_atom_site_occupancy
_atom_site_symmetry_multiplicity
_atom_site_calc_flag
_atom_site_refinement_flags
_atom_site_disorder_assembly
_atom_site_disorder_group
Cl1 Cl 0.3050(3) 0.3752(2) -0.21604(17) 0.1634(17) Uani 0.816(8) 1 d P A 1
Cl2 Cl 0.1594(6) 0.3615(5) -0.1440(5) 0.209(3) Uani 0.816(8) 1 d P A 1
Cl3 Cl 0.2689(3) 0.4712(3) -0.1245(2) 0.193(2) Uani 0.816(8) 1 d P A 1
Cl4 Cl 0.2507(8) 0.3096(8) 0.0439(4) 0.339(6) Uani 0.701(13) 1 d P B 1
Cl5 Cl 0.0993(9) 0.2795(7) 0.0157(6) 0.300(5) Uani 0.701(13) 1 d P B 1
Cl6 Cl 0.0572(14) 0.3991(9) 0.0919(5) 0.358(8) Uani 0.701(13) 1 d P B 1
Cl1' Cl 0.2863(15) 0.3683(15) -0.0563(12) 0.238(12) Uani 0.184(8) 1 d P A 2
Cl2' Cl 0.3183(17) 0.427(2) -0.1748(13) 0.250(14) Uani 0.184(8) 1 d P A 2
Cl3' Cl 0.136(3) 0.424(2) -0.148(2) 0.239(14) Uani 0.184(8) 1 d P A 2
Cl4' Cl 0.1599(19) 0.3937(14) 0.0802(15) 0.267(13) Uani 0.299(13) 1 d P B 2
Cl5' Cl -0.001(3) 0.405(3) 0.0114(16) 0.43(2) Uani 0.299(13) 1 d P B 2
Cl6' Cl 0.072(2) 0.244(3) 0.0999(15) 0.396(16) Uani 0.299(13) 1 d P B 2
O1 O 0.5275(3) 0.2566(3) 0.91979(15) 0.0842(11) Uani 1 1 d . . .
O2 O 0.1026(4) 0.0039(4) 1.0057(3) 0.176(2) Uani 1 1 d . . .
O3 O 0.4755(3) 0.2573(2) 0.07483(14) 0.0855(12) Uani 1 1 d . . .
O4 O 0.1221(11) 0.8660(12) -0.1271(8) 0.124(5) Uani 0.58(3) 1 d P C 1
O4' O 0.1344(14) 0.822(2) -0.1541(11) 0.123(8) Uani 0.42(3) 1 d P C 2
C1 C 0.6665(3) 0.2256(3) 0.8587(2) 0.0597(13) Uani 1 1 d . . .
H1 H 0.6859 0.2685 0.8715 0.072 Uiso 1 1 calc R . .
C2 C 0.5865(4) 0.2100(3) 0.8810(2) 0.0584(13) Uani 1 1 d . . .
C3 C 0.5562(3) 0.1431(3) 0.8638(2) 0.0536(12) Uani 1 1 d . . .
C4 C 0.6079(3) 0.0951(3) 0.82364(19) 0.0548(12) Uani 1 1 d . . .
H4 H 0.5873 0.0522 0.8118 0.066 Uiso 1 1 calc R . .
C5 C 0.6926(3) 0.1081(3) 0.79901(18) 0.0477(11) Uani 1 1 d . . .
C6 C 0.7518(3) 0.0499(3) 0.76130(18) 0.0478(11) Uani 1 1 d . . .
C7 C 0.8305(3) 0.0711(3) 0.73544(18) 0.0462(11) Uani 1 1 d . . .
C8 C 0.8430(3) 0.1562(3) 0.74149(18) 0.0451(11) Uani 1 1 d . . .
C9 C 0.7967(3) 0.2013(3) 0.78681(19) 0.0479(11) Uani 1 1 d . . .
C10 C 0.7208(3) 0.1773(3) 0.81603(18) 0.0479(11) Uani 1 1 d . . .
C11 C 0.9039(3) 0.0056(3) 0.70403(18) 0.0476(11) Uani 1 1 d . . .
C12 C 0.9260(3) -0.0951(3) 0.7134(2) 0.0638(13) Uani 1 1 d . . .
H12 H 0.8941 -0.1226 0.7422 0.077 Uiso 1 1 calc R . .
C13 C 0.9925(4) -0.1559(3) 0.6823(2) 0.0718(15) Uani 1 1 d . D .
C14 C 1.0354(4) -0.1128(4) 0.6378(2) 0.0700(15) Uani 1 1 d . . .
H14 H 1.0752 -0.1501 0.6138 0.084 Uiso 1 1 calc R . .
C15 C 1.0209(3) -0.0144(3) 0.6274(2) 0.0580(13) Uani 1 1 d . . .
C16 C 1.0661(4) 0.0302(4) 0.5799(2) 0.0689(15) Uani 1 1 d . . .
H16 H 1.1031 -0.0060 0.5546 0.083 Uiso 1 1 calc R . .
C17 C 1.0549(3) 0.1233(4) 0.5721(2) 0.0672(14) Uani 1 1 d . . .
H17 H 1.0840 0.1504 0.5413 0.081 Uiso 1 1 calc R . .
C18 C 0.9987(3) 0.1824(3) 0.6105(2) 0.0552(12) Uani 1 1 d . . .
C19 C 0.9939(3) 0.2779(3) 0.6046(2) 0.0588(13) Uani 1 1 d . . .
H19 H 1.0253 0.3036 0.5746 0.071 Uiso 1 1 calc R . .
C20 C 0.9437(3) 0.3333(3) 0.6424(2) 0.0539(12) Uani 1 1 d . E .
C21 C 0.8959(3) 0.2921(3) 0.68718(19) 0.0527(12) Uani 1 1 d . . .
H21 H 0.8609 0.3295 0.7124 0.063 Uiso 1 1 calc R . .
C22 C 0.8983(3) 0.1975(3) 0.69557(18) 0.0462(11) Uani 1 1 d . . .
C23 C 0.9511(3) 0.1413(3) 0.65665(19) 0.0466(11) Uani 1 1 d . . .
C24 C 0.9582(3) 0.0445(3) 0.66250(19) 0.0466(11) Uani 1 1 d . . .
C25 C 0.5506(5) 0.3285(4) 0.9390(3) 0.111(2) Uani 1 1 d . . .
H25A H 0.6147 0.2971 0.9607 0.166 Uiso 1 1 calc R . .
H25B H 0.5017 0.3579 0.9640 0.166 Uiso 1 1 calc R . .
H25C H 0.5507 0.3782 0.9049 0.166 Uiso 1 1 calc R . .
C26 C 0.4740(4) 0.1237(3) 0.8895(2) 0.0615(13) Uani 1 1 d . . .
C27 C 0.4081(4) 0.1039(3) 0.9099(2) 0.0675(14) Uani 1 1 d . . .
C28 C 0.3308(4) 0.0774(3) 0.9357(3) 0.0656(14) Uani 1 1 d . . .
C29 C 0.3243(4) 0.0554(4) 0.9960(3) 0.0967(19) Uani 1 1 d . . .
H29 H 0.3715 0.0577 1.0206 0.116 Uiso 1 1 calc R . .
C30 C 0.2500(5) 0.0298(5) 1.0217(3) 0.112(2) Uani 1 1 d . . .
H30 H 0.2470 0.0161 1.0625 0.135 Uiso 1 1 calc R . .
C31 C 0.1819(5) 0.0253(5) 0.9856(4) 0.121(3) Uani 1 1 d . . .
C32 C 0.1895(5) 0.0412(5) 0.9255(4) 0.131(3) Uani 1 1 d . . .
H32 H 0.1453 0.0334 0.9016 0.158 Uiso 1 1 calc R . .
C33 C 0.2640(5) 0.0691(4) 0.8999(3) 0.105(2) Uani 1 1 d . . .
H33 H 0.2678 0.0817 0.8591 0.126 Uiso 1 1 calc R . .
C34 C 0.0874(6) -0.0083(7) 1.0701(4) 0.210(5) Uani 1 1 d . . .
H34A H 0.1422 -0.0645 1.0930 0.315 Uiso 1 1 calc R . .
H34B H 0.0273 -0.0174 1.0774 0.315 Uiso 1 1 calc R . .
H34C H 0.0827 0.0490 1.0813 0.315 Uiso 1 1 calc R . .
C35 C 0.7207(3) -0.0248(3) 0.7477(2) 0.0532(12) Uani 1 1 d . . .
C36 C 0.7262(4) -0.1073(4) 0.7910(2) 0.0716(15) Uani 1 1 d . . .
H36 H 0.7503 -0.1173 0.8296 0.086 Uiso 1 1 calc R . .
C37 C 0.6955(4) -0.1760(4) 0.7772(3) 0.0834(17) Uani 1 1 d . . .
H37 H 0.6990 -0.2307 0.8063 0.100 Uiso 1 1 calc R . .
C38 C 0.6605(4) -0.1605(4) 0.7199(3) 0.0892(18) Uani 1 1 d . . .
H38 H 0.6425 -0.2068 0.7104 0.107 Uiso 1 1 calc R . .
C39 C 0.6513(4) -0.0793(4) 0.6766(3) 0.0823(17) Uani 1 1 d . . .
H39 H 0.6254 -0.0693 0.6384 0.099 Uiso 1 1 calc R . .
C40 C 0.6817(3) -0.0108(3) 0.6907(2) 0.0666(14) Uani 1 1 d . . .
H40 H 0.6757 0.0448 0.6613 0.080 Uiso 1 1 calc R . .
C41 C 0.8313(3) 0.2688(3) 0.80907(19) 0.0524(12) Uani 1 1 d . . .
C42 C 0.9274(4) 0.2299(4) 0.8355(2) 0.0715(14) Uani 1 1 d . . .
H42 H 0.9684 0.1646 0.8385 0.086 Uiso 1 1 calc R . .
C43 C 0.9635(4) 0.2875(5) 0.8578(2) 0.0887(17) Uani 1 1 d . . .
H43 H 1.0275 0.2602 0.8760 0.106 Uiso 1 1 calc R . .
C44 C 0.9040(5) 0.3846(5) 0.8527(3) 0.0930(19) Uani 1 1 d . . .
H44 H 0.9279 0.4232 0.8671 0.112 Uiso 1 1 calc R . .
C45 C 0.8082(4) 0.4247(4) 0.8262(2) 0.0792(16) Uani 1 1 d . . .
H45 H 0.7679 0.4902 0.8228 0.095 Uiso 1 1 calc R . .
C46 C 0.7719(4) 0.3674(3) 0.8044(2) 0.0641(14) Uani 1 1 d . . .
H46 H 0.7075 0.3951 0.7867 0.077 Uiso 1 1 calc R . .
C47 C 1.0144(6) -0.2669(4) 0.6940(3) 0.099(2) Uani 1 1 d . . .
C48 C 1.001(2) -0.2884(10) 0.6338(8) 0.126(8) Uani 0.63(3) 1 d P D 1
H48A H 1.0475 -0.2753 0.6079 0.189 Uiso 0.63(3) 1 calc PR D 1
H48B H 0.9348 -0.2474 0.6159 0.189 Uiso 0.63(3) 1 calc PR D 1
H48C H 1.0118 -0.3559 0.6405 0.189 Uiso 0.63(3) 1 calc PR D 1
C49 C 1.1259(13) -0.3225(11) 0.7182(11) 0.116(6) Uani 0.63(3) 1 d P D 1
H49A H 1.1469 -0.3911 0.7215 0.174 Uiso 0.63(3) 1 calc PR D 1
H49B H 1.1343 -0.3130 0.7565 0.174 Uiso 0.63(3) 1 calc PR D 1
H49C H 1.1651 -0.2977 0.6914 0.174 Uiso 0.63(3) 1 calc PR D 1
C50 C 0.9525(18) -0.3005(12) 0.7397(12) 0.110(7) Uani 0.63(3) 1 d P D 1
H50A H 0.9702 -0.3692 0.7449 0.165 Uiso 0.63(3) 1 calc PR D 1
H50B H 0.8836 -0.2646 0.7261 0.165 Uiso 0.63(3) 1 calc PR D 1
H50C H 0.9646 -0.2891 0.7767 0.165 Uiso 0.63(3) 1 calc PR D 1
C48' C 0.931(3) -0.2728(18) 0.6585(18) 0.127(13) Uani 0.37(3) 1 d P D 2
H48D H 0.9222 -0.2328 0.6186 0.191 Uiso 0.37(3) 1 calc PR D 2
H48E H 0.8704 -0.2497 0.6769 0.191 Uiso 0.37(3) 1 calc PR D 2
H48F H 0.9485 -0.3394 0.6578 0.191 Uiso 0.37(3) 1 calc PR D 2
C49' C 1.116(2) -0.329(2) 0.679(2) 0.124(12) Uani 0.37(3) 1 d P D 2
H49D H 1.1302 -0.3970 0.6967 0.185 Uiso 0.37(3) 1 calc PR D 2
H49E H 1.1643 -0.3126 0.6949 0.185 Uiso 0.37(3) 1 calc PR D 2
H49F H 1.1169 -0.3176 0.6371 0.185 Uiso 0.37(3) 1 calc PR D 2
C50' C 1.006(3) -0.308(2) 0.7644(15) 0.106(10) Uani 0.37(3) 1 d P D 2
H50D H 1.0232 -0.3769 0.7735 0.160 Uiso 0.37(3) 1 calc PR D 2
H50E H 0.9390 -0.2750 0.7735 0.160 Uiso 0.37(3) 1 calc PR D 2
H50F H 1.0498 -0.2953 0.7875 0.160 Uiso 0.37(3) 1 calc PR D 2
C51 C 0.9441(4) 0.4348(3) 0.6401(2) 0.0604(13) Uani 1 1 d . . .
C52 C 0.8392(6) 0.5116(5) 0.6415(6) 0.089(3) Uani 0.897(18) 1 d P E 1
H52A H 0.8415 0.5738 0.6386 0.134 Uiso 0.897(18) 1 calc PR E 1
H52B H 0.8133 0.4919 0.6781 0.134 Uiso 0.897(18) 1 calc PR E 1
H52C H 0.7973 0.5170 0.6088 0.134 Uiso 0.897(18) 1 calc PR E 1
C53 C 1.0107(7) 0.4219(5) 0.6935(5) 0.092(3) Uani 0.897(18) 1 d P E 1
H53A H 1.0778 0.3802 0.6896 0.138 Uiso 0.897(18) 1 calc PR E 1
H53B H 0.9889 0.3929 0.7292 0.138 Uiso 0.897(18) 1 calc PR E 1
H53C H 1.0072 0.4847 0.6952 0.138 Uiso 0.897(18) 1 calc PR E 1
C54 C 0.9845(9) 0.4746(6) 0.5824(4) 0.091(3) Uani 0.897(18) 1 d P E 1
H54A H 0.9465 0.4775 0.5486 0.137 Uiso 0.897(18) 1 calc PR E 1
H54B H 1.0526 0.4318 0.5818 0.137 Uiso 0.897(18) 1 calc PR E 1
H54C H 0.9796 0.5390 0.5811 0.137 Uiso 0.897(18) 1 calc PR E 1
C52' C 0.880(6) 0.484(5) 0.686(4) 0.08(2) Uani 0.103(18) 1 d P E 2
H52D H 0.8590 0.5532 0.6725 0.113 Uiso 0.103(18) 1 calc PR E 2
H52E H 0.9179 0.4593 0.7234 0.113 Uiso 0.103(18) 1 calc PR E 2
H52F H 0.8228 0.4685 0.6896 0.113 Uiso 0.103(18) 1 calc PR E 2
C53' C 1.053(5) 0.413(4) 0.654(4) 0.08(2) Uani 0.103(18) 1 d P E 2
H53D H 1.0878 0.4064 0.6193 0.113 Uiso 0.103(18) 1 calc PR E 2
H53E H 1.0829 0.3526 0.6849 0.113 Uiso 0.103(18) 1 calc PR E 2
H53F H 1.0574 0.4651 0.6676 0.113 Uiso 0.103(18) 1 calc PR E 2
C54' C 0.906(7) 0.503(5) 0.577(3) 0.08(2) Uani 0.103(18) 1 d P E 2
H54D H 0.9163 0.5618 0.5740 0.124 Uiso 0.103(18) 1 calc PR E 2
H54E H 0.8366 0.5201 0.5703 0.124 Uiso 0.103(18) 1 calc PR E 2
H54F H 0.9413 0.4706 0.5485 0.124 Uiso 0.103(18) 1 calc PR E 2
C55 C 0.5460(3) 0.1911(3) 0.1781(2) 0.0594(13) Uani 1 1 d . . .
H55 H 0.5754 0.1278 0.1735 0.071 Uiso 1 1 calc R . .
C56 C 0.4926(4) 0.2657(3) 0.1303(2) 0.0593(13) Uani 1 1 d . . .
C57 C 0.4475(3) 0.3647(3) 0.13591(19) 0.0551(12) Uani 1 1 d . . .
C58 C 0.4605(3) 0.3810(3) 0.18967(19) 0.0537(12) Uani 1 1 d . . .
H58 H 0.4299 0.4447 0.1935 0.064 Uiso 1 1 calc R . .
C59 C 0.5186(3) 0.3058(3) 0.24016(18) 0.0470(11) Uani 1 1 d . . .
C60 C 0.5392(3) 0.3257(3) 0.29408(18) 0.0462(11) Uani 1 1 d . . .
C61 C 0.5968(3) 0.2475(3) 0.34223(18) 0.0443(11) Uani 1 1 d . . .
C62 C 0.6160(3) 0.1478(3) 0.34076(18) 0.0457(11) Uani 1 1 d . . .
C63 C 0.6054(3) 0.1274(3) 0.28663(18) 0.0476(11) Uani 1 1 d . . .
C64 C 0.5583(3) 0.2063(3) 0.23492(18) 0.0485(11) Uani 1 1 d . . .
C65 C 0.6448(3) 0.2605(3) 0.39362(18) 0.0462(11) Uani 1 1 d . . .
C66 C 0.6564(3) 0.3463(3) 0.3938(2) 0.0541(12) Uani 1 1 d . . .
H66 H 0.6303 0.3990 0.3606 0.065 Uiso 1 1 calc R . .
C67 C 0.7045(3) 0.3584(3) 0.4406(2) 0.0571(13) Uani 1 1 d . G .
C68 C 0.7436(4) 0.2789(4) 0.4898(2) 0.0660(14) Uani 1 1 d . . .
H68 H 0.7746 0.2850 0.5218 0.079 Uiso 1 1 calc R . .
C69 C 0.7376(3) 0.1894(3) 0.4926(2) 0.0575(12) Uani 1 1 d . . .
C70 C 0.7775(4) 0.1090(4) 0.5438(2) 0.0708(15) Uani 1 1 d . . .
H70 H 0.8104 0.1154 0.5749 0.085 Uiso 1 1 calc R . .
C71 C 0.7691(4) 0.0235(4) 0.5485(2) 0.0694(15) Uani 1 1 d . . .
H71 H 0.7962 -0.0274 0.5826 0.083 Uiso 1 1 calc R . .
C72 C 0.7187(3) 0.0099(3) 0.50142(19) 0.0530(12) Uani 1 1 d . . .
C73 C 0.7034(3) -0.0749(3) 0.50578(19) 0.0560(12) Uani 1 1 d . . .
H73 H 0.7279 -0.1252 0.5404 0.067 Uiso 1 1 calc R . .
C74 C 0.6534(3) -0.0882(3) 0.4610(2) 0.0560(12) Uani 1 1 d . G .
C75 C 0.6259(3) -0.0142(3) 0.40769(19) 0.0518(12) Uani 1 1 d . . .
H75 H 0.5945 -0.0222 0.3766 0.062 Uiso 1 1 calc R . .
C76 C 0.6429(3) 0.0711(3) 0.39832(18) 0.0453(11) Uani 1 1 d . . .
C77 C 0.6836(3) 0.0870(3) 0.44732(18) 0.0473(11) Uani 1 1 d . . .
C78 C 0.6885(3) 0.1787(3) 0.44428(18) 0.0474(11) Uani 1 1 d . . .
C79 C 0.5175(5) 0.1590(4) 0.0664(2) 0.121(3) Uani 1 1 d . . .
H79A H 0.5882 0.1324 0.0730 0.181 Uiso 1 1 calc R . .
H79B H 0.4991 0.1615 0.0267 0.181 Uiso 1 1 calc R . .
H79C H 0.4928 0.1183 0.0941 0.181 Uiso 1 1 calc R . .
C80 C 0.3916(4) 0.4453(3) 0.0845(2) 0.0630(14) Uani 1 1 d . . .
C81 C 0.3426(4) 0.5159(4) 0.0440(2) 0.0733(15) Uani 1 1 d . C .
C82 C 0.3017(5) 0.5910(4) -0.0072(3) 0.0836(17) Uani 1 1 d . . .
C83 C 0.221(2) 0.6714(19) 0.0091(11) 0.109(7) Uani 0.58(3) 1 d P C 1
H83 H 0.2076 0.6616 0.0486 0.131 Uiso 0.58(3) 1 calc PR C 1
C84 C 0.1618(11) 0.7633(14) -0.0302(9) 0.102(6) Uani 0.58(3) 1 d P C 1
H84 H 0.1118 0.8129 -0.0178 0.122 Uiso 0.58(3) 1 calc PR C 1
C85 C 0.184(6) 0.773(6) -0.088(2) 0.102(12) Uani 0.58(3) 1 d P C 1
C86 C 0.261(3) 0.696(4) -0.105(2) 0.090(11) Uani 0.58(3) 1 d P C 1
H86 H 0.2684 0.6979 -0.1451 0.108 Uiso 0.58(3) 1 calc PR C 1
C87 C 0.3276(5) 0.6175(4) -0.0605(3) 0.0869(18) Uani 1 1 d . C .
H87 H 0.3918 0.5832 -0.0690 0.104 Uiso 1 1 calc R F 1
C88 C 0.1475(16) 0.8891(17) -0.1852(10) 0.108(6) Uani 0.58(3) 1 d P C 1
H88A H 0.2130 0.8872 -0.1843 0.163 Uiso 0.58(3) 1 calc PR C 1
H88B H 0.1014 0.9536 -0.2059 0.163 Uiso 0.58(3) 1 calc PR C 1
H88C H 0.1453 0.8425 -0.2051 0.163 Uiso 0.58(3) 1 calc PR C 1
C83' C 0.199(3) 0.642(2) -0.0091(15) 0.111(10) Uani 0.42(3) 1 d P C 2
H83' H 0.1659 0.6248 0.0232 0.133 Uiso 0.42(3) 1 calc PR C 2
C84' C 0.1447(15) 0.717(2) -0.0582(12) 0.115(11) Uani 0.42(3) 1 d P C 2
H84' H 0.0762 0.7459 -0.0585 0.138 Uiso 0.42(3) 1 calc PR C 2
C85' C 0.189(9) 0.750(8) -0.107(4) 0.113(19) Uani 0.42(3) 1 d P C 2
C86' C 0.290(5) 0.702(5) -0.106(3) 0.073(9) Uani 0.42(3) 1 d P C 2
H86' H 0.3283 0.7229 -0.1336 0.087 Uiso 0.42(3) 1 calc PR C 2
C88' C 0.176(2) 0.841(2) -0.2050(14) 0.118(9) Uani 0.42(3) 1 d P C 2
H88D H 0.2180 0.8726 -0.2002 0.178 Uiso 0.42(3) 1 calc PR C 2
H88E H 0.1250 0.8820 -0.2364 0.178 Uiso 0.42(3) 1 calc PR C 2
H88F H 0.2146 0.7800 -0.2146 0.178 Uiso 0.42(3) 1 calc PR C 2
C89 C 0.4941(3) 0.4293(3) 0.29817(19) 0.0508(12) Uani 1 1 d . . .
C90 C 0.5168(4) 0.5035(3) 0.2630(2) 0.0636(13) Uani 1 1 d . . .
H90 H 0.5614 0.4892 0.2346 0.076 Uiso 1 1 calc R . .
C91 C 0.4735(4) 0.6004(4) 0.2696(3) 0.0758(16) Uani 1 1 d . . .
H91 H 0.4906 0.6486 0.2461 0.091 Uiso 1 1 calc R . .
C92 C 0.4067(5) 0.6225(4) 0.3105(3) 0.0847(18) Uani 1 1 d . . .
H92 H 0.3784 0.6859 0.3150 0.102 Uiso 1 1 calc R . .
C93 C 0.3813(4) 0.5520(4) 0.3447(2) 0.0766(16) Uani 1 1 d . . .
H93 H 0.3352 0.5677 0.3722 0.092 Uiso 1 1 calc R . .
C94 C 0.4244(4) 0.4551(3) 0.3388(2) 0.0643(14) Uani 1 1 d . . .
H94 H 0.4061 0.4079 0.3624 0.077 Uiso 1 1 calc R . .
C95 C 0.6491(3) 0.0239(3) 0.27933(18) 0.0517(12) Uani 1 1 d . . .
C96 C 0.7525(4) -0.0302(3) 0.28977(18) 0.0588(13) Uani 1 1 d . . .
H96 H 0.7919 -0.0028 0.3020 0.071 Uiso 1 1 calc R . .
C97 C 0.7960(4) -0.1246(4) 0.2819(2) 0.0751(16) Uani 1 1 d . . .
H97 H 0.8643 -0.1596 0.2888 0.090 Uiso 1 1 calc R . .
C98 C 0.7386(5) -0.1663(4) 0.2641(2) 0.0809(17) Uani 1 1 d . . .
H98 H 0.7684 -0.2289 0.2584 0.097 Uiso 1 1 calc R . .
C99 C 0.6365(4) -0.1154(4) 0.2546(2) 0.0755(16) Uani 1 1 d . . .
H99 H 0.5977 -0.1446 0.2440 0.091 Uiso 1 1 calc R . .
C100 C 0.5925(3) -0.0199(3) 0.26107(19) 0.0570(13) Uani 1 1 d . . .
H100 H 0.5244 0.0151 0.2531 0.068 Uiso 1 1 calc R . .
C101 C 0.7079(4) 0.4579(4) 0.4391(2) 0.0649(14) Uani 1 1 d . . .
C102 C 0.684(2) 0.529(3) 0.378(2) 0.092(9) Uani 0.54(3) 1 d P G 1
H10A H 0.7184 0.4955 0.3498 0.138 Uiso 0.54(3) 1 calc PR G 1
H10B H 0.7054 0.5803 0.3791 0.138 Uiso 0.54(3) 1 calc PR G 1
H10C H 0.6144 0.5575 0.3678 0.138 Uiso 0.54(3) 1 calc PR G 1
C103 C 0.787(3) 0.451(3) 0.4841(14) 0.081(6) Uani 0.54(3) 1 d P G 1
H10D H 0.7668 0.4374 0.5235 0.122 Uiso 0.54(3) 1 calc PR G 1
H10E H 0.7943 0.5115 0.4755 0.122 Uiso 0.54(3) 1 calc PR G 1
H10F H 0.8489 0.3988 0.4815 0.122 Uiso 0.54(3) 1 calc PR G 1
C104 C 0.602(2) 0.527(2) 0.4542(12) 0.082(6) Uani 0.54(3) 1 d P G 1
H10G H 0.5523 0.5358 0.4250 0.123 Uiso 0.54(3) 1 calc PR G 1
H10H H 0.6016 0.5895 0.4539 0.123 Uiso 0.54(3) 1 calc PR G 1
H10I H 0.5886 0.4974 0.4927 0.123 Uiso 0.54(3) 1 calc PR G 1
C105 C 0.6337(4) -0.1804(3) 0.4685(2) 0.0652(14) Uani 1 1 d . . .
C106 C 0.5902(18) -0.2025(17) 0.5294(11) 0.087(6) Uani 0.54(3) 1 d P G 1
H10J H 0.6373 -0.2142 0.5611 0.131 Uiso 0.54(3) 1 calc PR G 1
H10K H 0.5765 -0.2594 0.5336 0.131 Uiso 0.54(3) 1 calc PR G 1
H10L H 0.5301 -0.1474 0.5308 0.131 Uiso 0.54(3) 1 calc PR G 1
C107 C 0.7338(15) -0.2680(15) 0.4709(14) 0.105(7) Uani 0.54(3) 1 d P G 1
H10M H 0.7652 -0.2551 0.4354 0.157 Uiso 0.54(3) 1 calc PR G 1
H10N H 0.7228 -0.3261 0.4741 0.157 Uiso 0.54(3) 1 calc PR G 1
H10O H 0.7757 -0.2772 0.5047 0.157 Uiso 0.54(3) 1 calc PR G 1
C108 C 0.565(2) -0.1759(19) 0.4197(11) 0.100(7) Uani 0.54(3) 1 d P G 1
H10P H 0.4990 -0.1305 0.4223 0.151 Uiso 0.54(3) 1 calc PR G 1
H10Q H 0.5661 -0.2397 0.4239 0.151 Uiso 0.54(3) 1 calc PR G 1
H10R H 0.5868 -0.1547 0.3818 0.151 Uiso 0.54(3) 1 calc PR G 1
C109 C 0.270(3) 0.371(3) -0.144(2) 0.123(9) Uani 0.816(8) 1 d P A 1
H109 H 0.3192 0.3117 -0.1174 0.147 Uiso 0.816(8) 1 calc PR A 1
C110 C 0.124(13) 0.373(11) 0.032(8) 0.32(4) Uani 0.701(13) 1 d P B 1
H110 H 0.1043 0.4307 -0.0019 0.390 Uiso 0.701(13) 1 calc PR B 1
C1' C 0.725(2) 0.508(3) 0.376(2) 0.068(7) Uani 0.46(3) 1 d P G 2
H1'1 H 0.7835 0.4647 0.3635 0.102 Uiso 0.46(3) 1 calc PR G 2
H1'2 H 0.7326 0.5669 0.3776 0.102 Uiso 0.46(3) 1 calc PR G 2
H1'3 H 0.6690 0.5252 0.3493 0.102 Uiso 0.46(3) 1 calc PR G 2
C2' C 0.813(3) 0.439(3) 0.4620(18) 0.090(9) Uani 0.46(3) 1 d P G 2
H2'1 H 0.8278 0.3988 0.5021 0.135 Uiso 0.46(3) 1 calc PR G 2
H2'2 H 0.8166 0.4998 0.4606 0.135 Uiso 0.46(3) 1 calc PR G 2
H2'3 H 0.8602 0.4053 0.4374 0.135 Uiso 0.46(3) 1 calc PR G 2
C3' C 0.632(3) 0.503(3) 0.4807(14) 0.094(8) Uani 0.46(3) 1 d P G 2
H3'1 H 0.5701 0.5023 0.4705 0.140 Uiso 0.46(3) 1 calc PR G 2
H3'2 H 0.6241 0.5690 0.4767 0.140 Uiso 0.46(3) 1 calc PR G 2
H3'3 H 0.6555 0.4652 0.5209 0.140 Uiso 0.46(3) 1 calc PR G 2
C4' C 0.647(3) -0.242(2) 0.5322(12) 0.104(8) Uani 0.46(3) 1 d P G 2
H4'1 H 0.7158 -0.2689 0.5468 0.156 Uiso 0.46(3) 1 calc PR G 2
H4'2 H 0.6274 -0.2944 0.5334 0.156 Uiso 0.46(3) 1 calc PR G 2
H4'3 H 0.6077 -0.2018 0.5565 0.156 Uiso 0.46(3) 1 calc PR G 2
C5' C 0.5283(19) -0.1546(19) 0.4437(15) 0.089(7) Uani 0.46(3) 1 d P G 2
H5'1 H 0.4814 -0.1192 0.4675 0.134 Uiso 0.46(3) 1 calc PR G 2
H5'2 H 0.5207 -0.2137 0.4443 0.134 Uiso 0.46(3) 1 calc PR G 2
H5'3 H 0.5169 -0.1148 0.4036 0.134 Uiso 0.46(3) 1 calc PR G 2
C6' C 0.7105(19) -0.2472(16) 0.4345(13) 0.081(6) Uani 0.46(3) 1 d P G 2
H6'1 H 0.7048 -0.2119 0.3937 0.121 Uiso 0.46(3) 1 calc PR G 2
H6'2 H 0.6981 -0.3043 0.4366 0.121 Uiso 0.46(3) 1 calc PR G 2
H6'3 H 0.7760 -0.2666 0.4520 0.121 Uiso 0.46(3) 1 calc PR G 2
C10' C 0.260(18) 0.366(18) -0.127(12) 0.18(8) Uani 0.184(8) 1 d P A 2
H10' H 0.2852 0.2982 -0.1295 0.211 Uiso 0.184(8) 1 calc PR A 2
C11' C 0.11(3) 0.33(2) 0.054(17) 0.33(12) Uani 0.299(13) 1 d P B 2
H11' H 0.1538 0.2936 0.0283 0.401 Uiso 0.299(13) 1 calc PR B 2

loop_
_atom_site_aniso_label
_atom_site_aniso_U_11
_atom_site_aniso_U_22
_atom_site_aniso_U_33
_atom_site_aniso_U_23
_atom_site_aniso_U_13
_atom_site_aniso_U_12
Cl1 0.200(3) 0.151(3) 0.158(3) -0.046(2) 0.051(2) -0.088(2)
Cl2 0.149(5) 0.209(6) 0.338(7) -0.108(6) 0.069(5) -0.123(5)
Cl3 0.216(4) 0.159(3) 0.251(5) -0.111(3) -0.003(3) -0.089(3)
Cl4 0.303(11) 0.376(12) 0.305(9) -0.045(8) -0.021(7) -0.129(10)
Cl5 0.368(11) 0.287(9) 0.347(11) -0.173(8) 0.084(8) -0.186(8)
Cl6 0.452(19) 0.323(10) 0.289(10) -0.151(7) 0.090(12) -0.111(11)
Cl1' 0.23(2) 0.23(2) 0.25(3) -0.075(19) 0.029(16) -0.084(15)
Cl2' 0.24(2) 0.24(3) 0.27(3) -0.06(3) 0.032(19) -0.11(2)
Cl3' 0.20(3) 0.23(3) 0.27(2) -0.03(3) 0.035(18) -0.09(3)
Cl4' 0.29(3) 0.254(15) 0.31(2) -0.145(15) -0.03(2) -0.116(17)
Cl5' 0.42(4) 0.43(4) 0.44(4) -0.12(3) 0.00(3) -0.16(3)
Cl6' 0.39(3) 0.40(4) 0.39(3) -0.12(3) 0.01(2) -0.15(2)
O1 0.097(3) 0.102(3) 0.100(3) -0.062(2) 0.054(2) -0.068(2)
O2 0.095(4) 0.241(6) 0.168(5) 0.036(5) 0.009(4) -0.096(4)
O3 0.131(3) 0.057(2) 0.056(2) -0.0183(18) -0.012(2) -0.023(2)
O4 0.116(8) 0.109(10) 0.097(10) 0.009(8) 0.009(7) -0.018(7)
O4' 0.100(10) 0.124(17) 0.091(15) 0.032(13) 0.013(11) -0.025(11)
C1 0.064(3) 0.072(3) 0.066(3) -0.034(3) 0.023(3) -0.042(3)
C2 0.064(3) 0.066(3) 0.061(3) -0.033(3) 0.030(3) -0.034(3)
C3 0.056(3) 0.055(3) 0.064(3) -0.028(3) 0.025(3) -0.031(3)
C4 0.055(3) 0.056(3) 0.067(3) -0.021(3) 0.010(3) -0.035(2)
C5 0.048(3) 0.054(3) 0.052(3) -0.018(2) 0.013(2) -0.030(2)
C6 0.050(3) 0.045(3) 0.055(3) -0.015(2) 0.009(2) -0.025(2)
C7 0.048(3) 0.040(3) 0.052(3) -0.015(2) 0.013(2) -0.019(2)
C8 0.039(3) 0.049(3) 0.052(3) -0.015(2) 0.009(2) -0.021(2)
C9 0.048(3) 0.049(3) 0.059(3) -0.020(2) 0.012(2) -0.029(2)
C10 0.047(3) 0.056(3) 0.053(3) -0.021(2) 0.014(2) -0.029(2)
C11 0.047(3) 0.045(3) 0.056(3) -0.017(2) 0.010(2) -0.021(2)
C12 0.062(3) 0.054(3) 0.079(4) -0.022(3) 0.018(3) -0.025(3)
C13 0.069(4) 0.049(3) 0.100(4) -0.034(3) 0.027(3) -0.019(3)
C14 0.064(3) 0.060(3) 0.090(4) -0.034(3) 0.027(3) -0.022(3)
C15 0.055(3) 0.055(3) 0.069(3) -0.024(3) 0.017(3) -0.024(3)
C16 0.069(4) 0.070(4) 0.071(4) -0.033(3) 0.026(3) -0.025(3)
C17 0.067(3) 0.073(4) 0.071(3) -0.028(3) 0.029(3) -0.034(3)
C18 0.050(3) 0.058(3) 0.061(3) -0.018(3) 0.014(2) -0.024(2)
C19 0.055(3) 0.062(3) 0.068(3) -0.017(3) 0.016(3) -0.033(3)
C20 0.051(3) 0.055(3) 0.065(3) -0.017(3) 0.014(3) -0.031(2)
C21 0.052(3) 0.053(3) 0.060(3) -0.020(2) 0.017(2) -0.026(2)
C22 0.042(3) 0.047(3) 0.059(3) -0.019(2) 0.010(2) -0.024(2)
C23 0.040(3) 0.051(3) 0.055(3) -0.020(2) 0.013(2) -0.022(2)
C24 0.039(3) 0.048(3) 0.058(3) -0.023(2) 0.012(2) -0.019(2)
C25 0.137(6) 0.127(5) 0.134(5) -0.091(5) 0.078(4) -0.089(5)
C26 0.063(3) 0.060(3) 0.074(4) -0.020(3) 0.019(3) -0.037(3)
C27 0.066(4) 0.064(3) 0.080(4) -0.020(3) 0.022(3) -0.035(3)
C28 0.054(3) 0.068(3) 0.080(4) -0.015(3) 0.019(3) -0.033(3)
C29 0.075(4) 0.123(5) 0.102(5) -0.021(4) 0.028(4) -0.057(4)
C30 0.079(5) 0.140(6) 0.109(5) 0.001(4) 0.022(4) -0.057(4)
C31 0.071(5) 0.154(6) 0.127(6) 0.027(5) 0.012(5) -0.073(5)
C32 0.088(5) 0.177(7) 0.132(7) 0.002(6) 0.001(5) -0.080(5)
C33 0.077(4) 0.131(5) 0.108(5) -0.003(4) 0.013(4) -0.061(4)
C34 0.135(8) 0.260(11) 0.194(10) 0.041(9) 0.031(7) -0.097(8)
C35 0.050(3) 0.053(3) 0.063(3) -0.021(3) 0.019(3) -0.024(2)
C36 0.073(4) 0.062(3) 0.085(4) -0.019(3) 0.024(3) -0.033(3)
C37 0.084(4) 0.062(4) 0.114(5) -0.022(4) 0.035(4) -0.041(3)
C38 0.086(4) 0.077(4) 0.129(6) -0.053(4) 0.027(4) -0.043(4)
C39 0.081(4) 0.088(4) 0.097(5) -0.047(4) 0.019(3) -0.041(4)
C40 0.068(4) 0.065(3) 0.081(4) -0.033(3) 0.019(3) -0.034(3)
C41 0.050(3) 0.061(3) 0.062(3) -0.025(3) 0.017(2) -0.034(3)
C42 0.068(4) 0.078(4) 0.082(4) -0.026(3) 0.013(3) -0.041(3)
C43 0.073(4) 0.110(5) 0.105(5) -0.037(4) -0.001(3) -0.054(4)
C44 0.100(5) 0.099(5) 0.115(5) -0.060(4) 0.010(4) -0.057(4)
C45 0.077(4) 0.077(4) 0.111(5) -0.051(3) 0.028(4) -0.046(3)
C46 0.058(3) 0.069(3) 0.085(4) -0.041(3) 0.021(3) -0.033(3)
C47 0.098(6) 0.062(4) 0.130(6) -0.031(4) 0.041(5) -0.023(4)
C48 0.16(2) 0.089(8) 0.148(14) -0.055(8) 0.023(12) -0.055(12)
C49 0.124(12) 0.081(8) 0.118(14) -0.027(10) 0.023(12) -0.017(7)
C50 0.120(15) 0.077(9) 0.14(2) -0.033(10) 0.043(13) -0.046(10)
C48' 0.13(3) 0.100(17) 0.15(3) -0.033(15) 0.01(2) -0.047(17)
C49' 0.13(2) 0.093(15) 0.13(3) -0.040(19) 0.03(2) -0.019(14)
C50' 0.11(3) 0.073(13) 0.12(2) -0.029(14) 0.013(16) -0.024(16)
C51 0.062(4) 0.054(3) 0.073(4) -0.014(3) 0.013(3) -0.033(3)
C52 0.082(6) 0.057(4) 0.121(9) -0.013(5) 0.017(5) -0.027(4)
C53 0.107(8) 0.078(5) 0.105(7) -0.021(5) -0.012(6) -0.052(5)
C54 0.109(8) 0.082(6) 0.102(6) -0.014(4) 0.032(6) -0.065(6)
C52' 0.08(5) 0.07(4) 0.08(5) -0.02(4) 0.01(4) -0.04(4)
C53' 0.08(5) 0.07(4) 0.09(6) -0.02(4) 0.01(4) -0.04(3)
C54' 0.09(6) 0.08(4) 0.09(5) -0.02(4) 0.00(4) -0.04(4)
C55 0.073(3) 0.045(3) 0.053(3) -0.013(3) -0.001(3) -0.017(3)
C56 0.078(4) 0.057(3) 0.042(3) -0.012(3) -0.004(3) -0.028(3)
C57 0.070(3) 0.043(3) 0.048(3) -0.007(2) -0.002(3) -0.022(2)
C58 0.061(3) 0.047(3) 0.050(3) -0.008(2) -0.003(2) -0.021(2)
C59 0.054(3) 0.040(3) 0.048(3) -0.010(2) 0.004(2) -0.021(2)
C60 0.054(3) 0.042(3) 0.046(3) -0.011(2) 0.007(2) -0.022(2)
C61 0.045(3) 0.044(3) 0.046(3) -0.011(2) 0.007(2) -0.021(2)
C62 0.049(3) 0.043(3) 0.044(3) -0.008(2) 0.002(2) -0.020(2)
C63 0.055(3) 0.041(3) 0.047(3) -0.014(2) 0.000(2) -0.018(2)
C64 0.054(3) 0.045(3) 0.043(3) -0.011(2) 0.001(2) -0.017(2)
C65 0.049(3) 0.048(3) 0.045(3) -0.014(2) 0.003(2) -0.023(2)
C66 0.053(3) 0.051(3) 0.058(3) -0.011(2) -0.002(2) -0.022(2)
C67 0.056(3) 0.063(3) 0.061(3) -0.020(3) 0.001(3) -0.030(3)
C68 0.074(4) 0.074(4) 0.059(3) -0.021(3) -0.010(3) -0.036(3)
C69 0.061(3) 0.061(3) 0.050(3) -0.008(3) -0.005(2) -0.028(3)
C70 0.082(4) 0.076(4) 0.057(3) -0.014(3) -0.009(3) -0.036(3)
C71 0.076(4) 0.067(4) 0.052(3) -0.005(3) -0.006(3) -0.022(3)
C72 0.050(3) 0.059(3) 0.046(3) -0.009(3) 0.001(2) -0.021(2)
C73 0.060(3) 0.051(3) 0.048(3) -0.005(2) 0.008(2) -0.018(3)
C74 0.064(3) 0.048(3) 0.052(3) -0.008(3) 0.010(3) -0.022(2)
C75 0.057(3) 0.050(3) 0.049(3) -0.013(2) 0.004(2) -0.022(2)
C76 0.046(3) 0.044(3) 0.048(3) -0.009(2) 0.004(2) -0.022(2)
C77 0.050(3) 0.047(3) 0.046(3) -0.010(2) 0.006(2) -0.022(2)
C78 0.049(3) 0.051(3) 0.047(3) -0.014(2) 0.004(2) -0.024(2)
C79 0.189(7) 0.080(4) 0.079(4) -0.033(4) -0.015(4) -0.033(4)
C80 0.075(4) 0.059(3) 0.060(3) -0.018(3) -0.002(3) -0.030(3)
C81 0.082(4) 0.067(4) 0.062(4) 0.001(3) -0.012(3) -0.032(3)
C82 0.072(4) 0.076(4) 0.085(5) 0.007(4) -0.008(4) -0.028(4)
C83 0.112(14) 0.111(16) 0.079(12) 0.021(11) -0.013(10) -0.046(12)
C84 0.099(10) 0.093(11) 0.088(12) -0.006(10) 0.007(9) -0.025(8)
C85 0.088(18) 0.10(3) 0.08(3) 0.026(18) -0.01(2) -0.03(2)
C86 0.10(3) 0.091(18) 0.072(12) 0.004(11) 0.00(2) -0.045(18)
C87 0.094(5) 0.086(4) 0.068(4) 0.003(4) -0.006(4) -0.036(4)
C88 0.116(13) 0.095(14) 0.092(14) 0.014(11) 0.008(10) -0.044(11)
C83' 0.10(2) 0.11(2) 0.09(2) 0.029(15) 0.007(14) -0.041(14)
C84' 0.091(13) 0.117(19) 0.094(18) 0.025(15) 0.006(12) -0.029(13)
C85' 0.10(2) 0.11(5) 0.09(5) 0.02(3) 0.00(4) -0.03(3)
C86' 0.07(2) 0.085(16) 0.073(15) 0.011(11) -0.008(14) -0.060(17)
C88' 0.11(2) 0.12(2) 0.099(19) -0.013(15) -0.010(15) -0.037(16)
C89 0.055(3) 0.048(3) 0.051(3) -0.015(2) 0.000(2) -0.022(2)
C90 0.068(3) 0.052(3) 0.069(3) -0.010(3) -0.001(3) -0.025(3)
C91 0.086(4) 0.055(4) 0.085(4) -0.011(3) -0.015(3) -0.030(3)
C92 0.089(5) 0.060(4) 0.099(5) -0.032(4) -0.014(4) -0.017(3)
C93 0.073(4) 0.068(4) 0.083(4) -0.034(3) 0.003(3) -0.014(3)
C94 0.062(3) 0.063(3) 0.068(3) -0.023(3) 0.002(3) -0.022(3)
C95 0.059(3) 0.048(3) 0.044(3) -0.008(2) 0.002(2) -0.021(3)
C96 0.062(3) 0.057(3) 0.054(3) -0.016(2) 0.000(3) -0.020(3)
C97 0.069(4) 0.060(3) 0.077(4) -0.021(3) -0.009(3) -0.005(3)
C98 0.092(5) 0.057(3) 0.082(4) -0.027(3) -0.009(3) -0.013(3)
C99 0.086(4) 0.059(3) 0.081(4) -0.021(3) -0.012(3) -0.027(3)
C100 0.059(3) 0.047(3) 0.062(3) -0.017(2) 0.000(2) -0.016(3)
C101 0.067(4) 0.069(4) 0.073(4) -0.029(3) 0.002(3) -0.035(3)
C102 0.10(2) 0.079(18) 0.108(15) -0.024(13) 0.00(2) -0.044(19)
C103 0.078(16) 0.091(12) 0.090(19) -0.032(13) 0.006(10) -0.045(12)
C104 0.079(15) 0.072(12) 0.095(19) -0.025(13) 0.006(10) -0.028(11)
C105 0.070(4) 0.053(3) 0.069(4) -0.007(3) 0.002(3) -0.027(3)
C106 0.092(14) 0.086(14) 0.097(11) -0.014(11) 0.022(13) -0.058(10)
C107 0.109(13) 0.078(10) 0.118(19) -0.023(13) 0.008(13) -0.031(10)
C108 0.12(2) 0.085(12) 0.107(17) -0.017(10) 0.008(11) -0.060(14)
C109 0.118(14) 0.097(12) 0.18(3) -0.038(13) 0.041(14) -0.066(11)
C110 0.32(8) 0.33(12) 0.31(11) -0.10(8) 0.05(7) -0.11(8)
C1' 0.072(18) 0.061(17) 0.089(13) -0.023(13) 0.013(18) -0.043(15)
C2' 0.09(2) 0.096(16) 0.10(3) -0.030(16) -0.003(14) -0.057(16)
C3' 0.10(2) 0.09(2) 0.10(2) -0.034(16) 0.018(14) -0.039(16)
C4' 0.12(2) 0.088(17) 0.096(13) -0.002(13) 0.005(18) -0.047(15)
C5' 0.087(16) 0.074(12) 0.11(2) -0.013(11) 0.016(11) -0.045(11)
C6' 0.098(15) 0.060(11) 0.099(15) -0.029(11) 0.017(13) -0.042(11)
C10' 0.17(14) 0.16(10) 0.20(15) -0.05(9) 0.02(11) -0.07(9)
C11' 0.3(2) 0.3(3) 0.3(3) -0.1(2) 0.03(18) -0.1(2)

loop_
_atom_type_symbol
_atom_type_description
_atom_type_scat_dispersion_real
_atom_type_scat_dispersion_imag
_atom_type_scat_source
C C 0.0033 0.0016 'International Tables Vol C Tables 4.2.6.8 and 6.1.1.4'
H H 0.0000 0.0000 'International Tables Vol C Tables 4.2.6.8 and 6.1.1.4'
O O 0.0106 0.0060 'International Tables Vol C Tables 4.2.6.8 and 6.1.1.4'
Cl Cl 0.1484 0.1585 'International Tables Vol C Tables 4.2.6.8 and 6.1.1.4'

loop_
_geom_angle_atom_site_label_1
_geom_angle_atom_site_label_2
_geom_angle_atom_site_label_3
_geom_angle
C2 O1 C25 118.1(4)
C31 O2 C34 117.9(7)
C56 O3 C79 116.6(4)
C88 O4 C85 118(3)
C88' O4' C85' 121(5)
C2 C1 C10 121.4(4)
C2 C1 H1 119.3
C10 C1 H1 119.3
C1 C2 O1 125.3(4)
C1 C2 C3 121.0(4)
O1 C2 C3 113.7(4)
C4 C3 C2 118.5(4)
C4 C3 C26 120.6(4)
C2 C3 C26 120.8(4)
C3 C4 C5 122.9(4)
C3 C4 H4 118.5
C5 C4 H4 118.5
C10 C5 C4 117.6(4)
C10 C5 C6 120.2(4)
C4 C5 C6 122.0(4)
C7 C6 C5 118.9(4)
C7 C6 C35 123.6(4)
C5 C6 C35 117.3(4)
C6 C7 C8 119.9(4)
C6 C7 C11 121.9(4)
C8 C7 C11 118.2(4)
C9 C8 C7 119.1(4)
C9 C8 C22 123.5(4)
C7 C8 C22 117.1(4)
C8 C9 C10 119.8(4)
C8 C9 C41 121.8(4)
C10 C9 C41 118.2(4)
C1 C10 C9 122.2(4)
C1 C10 C5 118.4(4)
C9 C10 C5 119.2(4)
C12 C11 C24 116.8(4)
C12 C11 C7 124.4(4)
C24 C11 C7 118.8(4)
C13 C12 C11 124.3(5)
C13 C12 H12 117.8
C11 C12 H12 117.8
C14 C13 C12 117.0(4)
C14 C13 C47 120.3(5)
C12 C13 C47 122.6(5)
C13 C14 C15 122.1(5)
C13 C14 H14 118.9
C15 C14 H14 118.9
C14 C15 C24 119.8(4)
C14 C15 C16 121.4(4)
C24 C15 C16 118.8(4)
C17 C16 C15 120.6(4)
C17 C16 H16 119.7
C15 C16 H16 119.7
C16 C17 C18 121.7(5)
C16 C17 H17 119.1
C18 C17 H17 119.1
C19 C18 C23 120.1(4)
C19 C18 C17 121.0(4)
C23 C18 C17 118.8(4)
C20 C19 C18 121.5(4)
C20 C19 H19 119.3
C18 C19 H19 119.3
C19 C20 C21 117.7(4)
C19 C20 C51 122.6(4)
C21 C20 C51 119.6(4)
C22 C21 C20 123.6(4)
C22 C21 H21 118.2
C20 C21 H21 118.2
C21 C22 C23 117.9(4)
C21 C22 C8 123.1(4)
C23 C22 C8 118.9(4)
C22 C23 C24 121.4(4)
C22 C23 C18 119.3(4)
C24 C23 C18 119.3(4)
C11 C24 C15 119.4(4)
C11 C24 C23 120.4(4)
C15 C24 C23 120.2(4)
O1 C25 H25A 109.5
O1 C25 H25B 109.5
H25A C25 H25B 109.5
O1 C25 H25C 109.5
H25A C25 H25C 109.5
H25B C25 H25C 109.5
C27 C26 C3 177.1(5)
C26 C27 C28 178.3(6)
C33 C28 C29 118.5(5)
C33 C28 C27 119.7(5)
C29 C28 C27 121.8(5)
C28 C29 C30 122.6(6)
C28 C29 H29 118.7
C30 C29 H29 118.7
C31 C30 C29 118.5(6)
C31 C30 H30 120.8
C29 C30 H30 120.8
C30 C31 C32 120.5(6)
C30 C31 O2 123.9(7)
C32 C31 O2 115.6(8)
C31 C32 C33 120.4(7)
C31 C32 H32 119.8
C33 C32 H32 119.8
C28 C33 C32 119.4(6)
C28 C33 H33 120.3
C32 C33 H33 120.3
O2 C34 H34A 109.5
O2 C34 H34B 109.5
H34A C34 H34B 109.5
O2 C34 H34C 109.5
H34A C34 H34C 109.5
H34B C34 H34C 109.5
C36 C35 C40 118.0(5)
C36 C35 C6 122.0(4)
C40 C35 C6 119.9(4)
C35 C36 C37 120.9(5)
C35 C36 H36 119.6
C37 C36 H36 119.6
C38 C37 C36 119.0(5)
C38 C37 H37 120.5
C36 C37 H37 120.5
C39 C38 C37 121.9(6)
C39 C38 H38 119.0
C37 C38 H38 119.0
C38 C39 C40 118.9(6)
C38 C39 H39 120.5
C40 C39 H39 120.5
C35 C40 C39 121.2(5)
C35 C40 H40 119.4
C39 C40 H40 119.4
C42 C41 C46 118.2(4)
C42 C41 C9 118.1(4)
C46 C41 C9 123.7(4)
C41 C42 C43 121.0(5)
C41 C42 H42 119.5
C43 C42 H42 119.5
C44 C43 C42 119.9(5)
C44 C43 H43 120.1
C42 C43 H43 120.1
C43 C44 C45 119.8(5)
C43 C44 H44 120.1
C45 C44 H44 120.1
C44 C45 C46 120.5(5)
C44 C45 H45 119.8
C46 C45 H45 119.8
C45 C46 C41 120.7(5)
C45 C46 H46 119.7
C41 C46 H46 119.7
C49' C47 C50 126.6(14)
C49' C47 C48' 111.9(15)
C50 C47 C48' 73.8(13)
C49' C47 C48 72.7(13)
C50 C47 C48 111.3(10)
C48' C47 C48 43.2(11)
C49' C47 C13 114.3(13)
C50 C47 C13 113.9(8)
C48' C47 C13 106.8(10)
C48 C47 C13 108.6(7)
C49' C47 C49 36.3(11)
C50 C47 C49 108.8(10)
C48' C47 C49 143.5(12)
C48 C47 C49 108.9(9)
C13 C47 C49 105.0(8)
C49' C47 C50' 108.1(15)
C50 C47 C50' 34.5(9)
C48' C47 C50' 107.9(15)
C48 C47 C50' 139.3(13)
C13 C47 C50' 107.6(11)
C49 C47 C50' 78.7(13)
C47 C48 H48A 109.5
C47 C48 H48B 109.5
C47 C48 H48C 109.5
C47 C49 H49A 109.5
C47 C49 H49B 109.5
C47 C49 H49C 109.5
C47 C50 H50A 109.5
C47 C50 H50B 109.5
C47 C50 H50C 109.5
C47 C48' H48D 109.5
C47 C48' H48E 109.5
H48D C48' H48E 109.5
C47 C48' H48F 109.5
H48D C48' H48F 109.5
H48E C48' H48F 109.5
C47 C49' H49D 109.5
C47 C49' H49E 109.5
H49D C49' H49E 109.5
C47 C49' H49F 109.5
H49D C49' H49F 109.5
H49E C49' H49F 109.5
C47 C50' H50D 109.5
C47 C50' H50E 109.5
H50D C50' H50E 109.5
C47 C50' H50F 109.5
H50D C50' H50F 109.5
H50E C50' H50F 109.5
C53 C51 C52 110.1(5)
C53 C51 C53' 42(3)
C52 C51 C53' 141(2)
C53 C51 C54' 139(3)
C52 C51 C54' 71(3)
C53' C51 C54' 111(3)
C53 C51 C52' 70(3)
C52 C51 C52' 42(3)
C53' C51 C52' 110(3)
C54' C51 C52' 109(3)
C53 C51 C54 109.1(5)
C52 C51 C54 106.9(5)
C53' C51 C54 72(3)
C54' C51 C54 40(3)
C52' C51 C54 133(3)
C53 C51 C20 107.9(4)
C52 C51 C20 111.4(5)
C53' C51 C20 105(2)
C54' C51 C20 109(2)
C52' C51 C20 113(2)
C54 C51 C20 111.5(5)
C51 C52 H52A 109.5
C51 C52 H52B 109.5
C51 C52 H52C 109.5
C51 C53 H53A 109.5
C51 C53 H53B 109.5
C51 C53 H53C 109.5
C51 C54 H54A 109.5
C51 C54 H54B 109.5
C51 C54 H54C 109.5
C51 C52' H52D 109.5
C51 C52' H52E 109.5
H52D C52' H52E 109.5
C51 C52' H52F 109.5
H52D C52' H52F 109.5
H52E C52' H52F 109.5
C51 C53' H53D 109.5
C51 C53' H53E 109.5
H53D C53' H53E 109.5
C51 C53' H53F 109.5
H53D C53' H53F 109.5
H53E C53' H53F 109.5
C51 C54' H54D 109.5
C51 C54' H54E 109.5
H54D C54' H54E 109.5
C51 C54' H54F 109.5
H54D C54' H54F 109.5
H54E C54' H54F 109.5
C56 C55 C64 122.8(4)
C56 C55 H55 118.6
C64 C55 H55 118.6
C55 C56 O3 126.5(4)
C55 C56 C57 119.8(4)
O3 C56 C57 113.7(4)
C58 C57 C56 118.3(4)
C58 C57 C80 121.7(4)
C56 C57 C80 120.0(4)
C57 C58 C59 123.8(4)
C57 C58 H58 118.1
C59 C58 H58 118.1
C58 C59 C60 122.8(4)
C58 C59 C64 117.2(4)
C60 C59 C64 120.0(4)
C61 C60 C59 119.7(4)
C61 C60 C89 122.1(4)
C59 C60 C89 118.1(4)
C60 C61 C62 118.6(4)
C60 C61 C65 123.7(4)
C62 C61 C65 117.6(4)
C63 C62 C61 119.9(4)
C63 C62 C76 122.2(4)
C61 C62 C76 117.9(4)
C62 C63 C64 119.8(4)
C62 C63 C95 122.1(4)
C64 C63 C95 117.9(4)
C55 C64 C63 122.9(4)
C55 C64 C59 117.9(4)
C63 C64 C59 119.1(4)
C66 C65 C78 116.9(4)
C66 C65 C61 124.0(4)
C78 C65 C61 118.9(4)
C65 C66 C67 124.8(4)
C65 C66 H66 117.6
C67 C66 H66 117.6
C68 C67 C66 116.9(4)
C68 C67 C101 121.3(4)
C66 C67 C101 121.6(4)
C67 C68 C69 121.9(4)
C67 C68 H68 119.0
C69 C68 H68 119.0
C68 C69 C70 121.0(4)
C68 C69 C78 120.1(4)
C70 C69 C78 118.9(4)
C71 C70 C69 122.1(5)
C71 C70 H70 119.0
C69 C70 H70 119.0
C70 C71 C72 121.1(5)
C70 C71 H71 119.5
C72 C71 H71 119.5
C73 C72 C77 118.6(4)
C73 C72 C71 123.0(4)
C77 C72 C71 118.4(4)
C74 C73 C72 123.5(4)
C74 C73 H73 118.2
C72 C73 H73 118.2
C73 C74 C75 116.0(4)
C73 C74 C105 122.1(4)
C75 C74 C105 121.9(4)
C76 C75 C74 124.2(4)
C76 C75 H75 117.9
C74 C75 H75 117.9
C75 C76 C77 117.7(4)
C75 C76 C62 123.6(4)
C77 C76 C62 118.6(4)
C76 C77 C78 121.2(4)
C76 C77 C72 119.3(4)
C78 C77 C72 119.5(4)
C69 C78 C77 119.7(4)
C69 C78 C65 119.3(4)
C77 C78 C65 121.0(4)
O3 C79 H79A 109.5
O3 C79 H79B 109.5
H79A C79 H79B 109.5
O3 C79 H79C 109.5
H79A C79 H79C 109.5
H79B C79 H79C 109.5
C81 C80 C57 176.2(5)
C80 C81 C82 170.1(6)
C87 C82 C81 137.4(6)
C87 C82 C83' 107.3(14)
C81 C82 C83' 113.6(14)
C87 C82 C83 112.6(11)
C81 C82 C83 107.7(11)
C83' C82 C83 34.5(11)
C84 C83 C82 125.6(19)
C84 C83 H83 117.2
C82 C83 H83 117.2
C85 C84 C83 114(4)
C85 C84 H84 122.8
C83 C84 H84 122.8
C84 C85 C86 121(6)
C84 C85 O4 113(5)
C86 C85 O4 126(5)
C85 C86 C87 118(4)
C85 C86 H86 120.8
C87 C86 H86 120.8
C82 C87 C86' 134(3)
C82 C87 C86 122.3(19)
C86' C87 C86 19(3)
C82 C87 H87 118.9
C86' C87 H87 104.9
C86 C87 H87 118.9
C84' C83' C82 121(3)
C84' C83' H83' 119.3
C82 C83' H83' 119.3
C85' C84' C83' 123(6)
C85' C84' H84' 118.6
C83' C84' H84' 118.6
O4' C85' C86' 121(8)
O4' C85' C84' 122(9)
C86' C85' C84' 117(9)
C87 C86' C85' 111(6)
C87 C86' H86' 124.3
C85' C86' H86' 124.3
O4' C88' H88D 109.5
O4' C88' H88E 109.5
H88D C88' H88E 109.5
O4' C88' H88F 109.5
H88D C88' H88F 109.5
H88E C88' H88F 109.5
C90 C89 C94 117.0(4)
C90 C89 C60 123.7(4)
C94 C89 C60 119.2(4)
C89 C90 C91 121.6(5)
C89 C90 H90 119.2
C91 C90 H90 119.2
C92 C91 C90 119.7(5)
C92 C91 H91 120.2
C90 C91 H91 120.2
C93 C92 C91 120.2(5)
C93 C92 H92 119.9
C91 C92 H92 119.9
C92 C93 C94 120.6(5)
C92 C93 H93 119.7
C94 C93 H93 119.7
C89 C94 C93 120.9(5)
C89 C94 H94 119.5
C93 C94 H94 119.5
C100 C95 C96 118.1(4)
C100 C95 C63 123.4(4)
C96 C95 C63 118.5(4)
C97 C96 C95 120.4(5)
C97 C96 H96 119.8
C95 C96 H96 119.8
C98 C97 C96 120.5(5)
C98 C97 H97 119.8
C96 C97 H97 119.8
C97 C98 C99 120.4(5)
C97 C98 H98 119.8
C99 C98 H98 119.8
C98 C99 C100 119.5(5)
C98 C99 H99 120.2
C100 C99 H99 120.2
C95 C100 C99 121.2(4)
C95 C100 H100 119.4
C99 C100 H100 119.4
C102 C101 C3' 109(2)
C102 C101 C103 121(2)
C3' C101 C103 86.1(13)
C102 C101 C2' 107(2)
C3' C101 C2' 110.5(14)
C103 C101 C2' 24.7(13)
C102 C101 C1' 21.1(16)
C3' C101 C1' 128(2)
C103 C101 C1' 109(2)
C2' C101 C1' 90(2)
C102 C101 C67 114.8(18)
C3' C101 C67 106.2(15)
C103 C101 C67 114.0(15)
C2' C101 C67 108.6(17)
C1' C101 C67 111.3(18)
C102 C101 C104 87(2)
C3' C101 C104 25.7(10)
C103 C101 C104 108.3(12)
C2' C101 C104 130.9(15)
C1' C101 C104 107.2(18)
C67 C101 C104 107.2(12)
C101 C102 H10A 109.5
C101 C102 H10B 109.5
C101 C102 H10C 109.5
C101 C103 H10D 109.5
C101 C103 H10E 109.5
C101 C103 H10F 109.5
C101 C104 H10G 109.5
C101 C104 H10H 109.5
C101 C104 H10I 109.5
C108 C105 C4' 124.9(14)
C108 C105 C74 114.9(10)
C4' C105 C74 114.9(11)
C108 C105 C5' 30.8(8)
C4' C105 C5' 107.3(13)
C74 C105 C5' 111.2(10)
C108 C105 C107 108.1(10)
C4' C105 C107 76.9(9)
C74 C105 C107 108.2(8)
C5' C105 C107 133.1(11)
C108 C105 C6' 80.2(9)
C4' C105 C6' 105.9(10)
C74 C105 C6' 107.4(8)
C5' C105 C6' 110.0(10)
C107 C105 C6' 32.1(6)
C108 C105 C106 108.8(11)
C4' C105 C106 30.5(8)
C74 C105 C106 109.6(9)
C5' C105 C106 82.7(11)
C107 C105 C106 106.9(9)
C6' C105 C106 132.7(9)
C105 C106 H10J 109.5
C105 C106 H10K 109.5
C105 C106 H10L 109.5
C105 C107 H10M 109.5
C105 C107 H10N 109.5
C105 C107 H10O 109.5
C105 C108 H10P 109.5
C105 C108 H10Q 109.5
C105 C108 H10R 109.5
Cl2 C109 Cl3 115(3)
Cl2 C109 Cl1 106(3)
Cl3 C109 Cl1 109(2)
Cl2 C109 H109 108.7
Cl3 C109 H109 108.7
Cl1 C109 H109 108.7
Cl4 C110 Cl6 119(10)
Cl4 C110 Cl5 97(8)
Cl6 C110 Cl5 105(6)
Cl4 C110 H110 111.8
Cl6 C110 H110 111.8
Cl5 C110 H110 111.8
C101 C1' H1'1 109.5
C101 C1' H1'2 109.5
H1'1 C1' H1'2 109.5
C101 C1' H1'3 109.5
H1'1 C1' H1'3 109.5
H1'2 C1' H1'3 109.5
C101 C2' H2'1 109.5
C101 C2' H2'2 109.5
H2'1 C2' H2'2 109.5
C101 C2' H2'3 109.5
H2'1 C2' H2'3 109.5
H2'2 C2' H2'3 109.5
C101 C3' H3'1 109.5
C101 C3' H3'2 109.5
H3'1 C3' H3'2 109.5
C101 C3' H3'3 109.5
H3'1 C3' H3'3 109.5
H3'2 C3' H3'3 109.5
C105 C4' H4'1 109.5
C105 C4' H4'2 109.5
H4'1 C4' H4'2 109.5
C105 C4' H4'3 109.5
H4'1 C4' H4'3 109.5
H4'2 C4' H4'3 109.5
C105 C5' H5'1 109.5
C105 C5' H5'2 109.5
H5'1 C5' H5'2 109.5
C105 C5' H5'3 109.5
H5'1 C5' H5'3 109.5
H5'2 C5' H5'3 109.5
C105 C6' H6'1 109.5
C105 C6' H6'2 109.5
H6'1 C6' H6'2 109.5
C105 C6' H6'3 109.5
H6'1 C6' H6'3 109.5
H6'2 C6' H6'3 109.5
Cl1' C10' Cl3' 112(10)
Cl1' C10' Cl2' 108(10)
Cl3' C10' Cl2' 108(10)
Cl1' C10' H10' 109.6
Cl3' C10' H10' 109.6
Cl2' C10' H10' 109.6
Cl6' C11' Cl5' 101(10)
Cl6' C11' Cl4' 123(10)
Cl5' C11' Cl4' 110(10)
Cl6' C11' H11' 107.1
Cl5' C11' H11' 107.1
Cl4' C11' H11' 107.1

loop_
_geom_bond_atom_site_label_1
_geom_bond_atom_site_label_2
_geom_bond_distance
Cl1 C109 1.73(5)
Cl2 C109 1.71(4)
Cl3 C109 1.72(4)
Cl4 C110 1.73(17)
Cl5 C110 1.75(18)
Cl6 C110 1.73(16)
Cl1' C10' 1.7(3)
Cl2' C10' 1.7(2)
Cl3' C10' 1.7(2)
Cl4' C11' 1.7(4)
Cl5' C11' 1.7(4)
Cl6' C11' 1.72(19)
O1 C2 1.374(5)
O1 C25 1.453(6)
O2 C31 1.388(7)
O2 C34 1.494(9)
O3 C56 1.373(5)
O3 C79 1.453(5)
O4 C88 1.40(3)
O4 C85 1.44(8)
O4' C88' 1.35(4)
O4' C85' 1.35(11)
C1 C2 1.370(6)
C1 C10 1.430(5)
C1 H1 0.9300
C2 C3 1.420(6)
C3 C4 1.369(5)
C3 C26 1.453(6)
C4 C5 1.436(6)
C4 H4 0.9300
C5 C10 1.432(6)
C5 C6 1.441(5)
C6 C7 1.418(6)
C6 C35 1.503(6)
C7 C8 1.439(5)
C7 C11 1.481(5)
C8 C9 1.424(5)
C8 C22 1.509(6)
C9 C10 1.431(6)
C9 C41 1.525(6)
C11 C12 1.415(6)
C11 C24 1.421(6)
C12 C13 1.394(6)
C12 H12 0.9300
C13 C14 1.379(7)
C13 C47 1.562(7)
C14 C15 1.406(6)
C14 H14 0.9300
C15 C24 1.421(5)
C15 C16 1.457(6)
C16 C17 1.345(6)
C16 H16 0.9300
C17 C18 1.447(6)
C17 H17 0.9300
C18 C19 1.420(6)
C18 C23 1.432(6)
C19 C20 1.377(5)
C19 H19 0.9300
C20 C21 1.417(6)
C20 C51 1.558(6)
C21 C22 1.411(5)
C21 H21 0.9300
C22 C23 1.416(5)
C23 C24 1.428(5)
C25 H25A 0.9600
C25 H25B 0.9600
C25 H25C 0.9600
C26 C27 1.192(6)
C27 C28 1.439(7)
C28 C33 1.371(7)
C28 C29 1.379(7)
C29 C30 1.390(8)
C29 H29 0.9300
C30 C31 1.360(9)
C30 H30 0.9300
C31 C32 1.376(9)
C32 C33 1.411(8)
C32 H32 0.9300
C33 H33 0.9300
C34 H34A 0.9600
C34 H34B 0.9600
C34 H34C 0.9600
C35 C36 1.394(6)
C35 C40 1.394(6)
C36 C37 1.413(7)
C36 H36 0.9300
C37 C38 1.373(7)
C37 H37 0.9300
C38 C39 1.364(7)
C38 H38 0.9300
C39 C40 1.411(6)
C39 H39 0.9300
C40 H40 0.9300
C41 C42 1.392(6)
C41 C46 1.397(5)
C42 C43 1.405(7)
C42 H42 0.9300
C43 C44 1.377(7)
C43 H43 0.9300
C44 C45 1.387(7)
C44 H44 0.9300
C45 C46 1.394(6)
C45 H45 0.9300
C46 H46 0.9300
C47 C49' 1.51(3)
C47 C50 1.524(18)
C47 C48' 1.55(3)
C47 C48 1.559(17)
C47 C49 1.564(19)
C47 C50' 1.63(3)
C48 H48A 0.9600
C48 H48B 0.9600
C48 H48C 0.9600
C49 H49A 0.9600
C49 H49B 0.9600
C49 H49C 0.9600
C50 H50A 0.9600
C50 H50B 0.9600
C50 H50C 0.9600
C48' H48D 0.9600
C48' H48E 0.9600
C48' H48F 0.9600
C49' H49D 0.9600
C49' H49E 0.9600
C49' H49F 0.9600
C50' H50D 0.9600
C50' H50E 0.9600
C50' H50F 0.9600
C51 C53 1.530(8)
C51 C52 1.536(8)
C51 C53' 1.54(6)
C51 C54' 1.54(6)
C51 C52' 1.55(6)
C51 C54 1.552(8)
C52 H52A 0.9600
C52 H52B 0.9600
C52 H52C 0.9600
C53 H53A 0.9600
C53 H53B 0.9600
C53 H53C 0.9600
C54 H54A 0.9600
C54 H54B 0.9600
C54 H54C 0.9600
C52' H52D 0.9600
C52' H52E 0.9600
C52' H52F 0.9600
C53' H53D 0.9600
C53' H53E 0.9600
C53' H53F 0.9600
C54' H54D 0.9600
C54' H54E 0.9600
C54' H54F 0.9600
C55 C56 1.368(5)
C55 C64 1.431(5)
C55 H55 0.9300
C56 C57 1.441(5)
C57 C58 1.372(5)
C57 C80 1.468(6)
C58 C59 1.430(5)
C58 H58 0.9300
C59 C60 1.434(5)
C59 C64 1.444(5)
C60 C61 1.412(5)
C60 C89 1.493(5)
C61 C62 1.458(5)
C61 C65 1.501(5)
C62 C63 1.403(5)
C62 C76 1.494(5)
C63 C64 1.435(5)
C63 C95 1.517(5)
C65 C66 1.405(5)
C65 C78 1.433(5)
C66 C67 1.405(5)
C66 H66 0.9300
C67 C68 1.388(6)
C67 C101 1.551(6)
C68 C69 1.405(6)
C68 H68 0.9300
C69 C70 1.424(6)
C69 C78 1.432(5)
C70 C71 1.354(6)
C70 H70 0.9300
C71 C72 1.444(6)
C71 H71 0.9300
C72 C73 1.395(6)
C72 C77 1.440(5)
C73 C74 1.395(6)
C73 H73 0.9300
C74 C75 1.405(5)
C74 C105 1.533(6)
C75 C76 1.403(5)
C75 H75 0.9300
C76 C77 1.421(5)
C77 C78 1.433(5)
C79 H79A 0.9600
C79 H79B 0.9600
C79 H79C 0.9600
C80 C81 1.223(6)
C81 C82 1.387(7)
C82 C87 1.311(7)
C82 C83' 1.40(4)
C82 C83 1.46(3)
C83 C84 1.42(3)
C83 H83 0.9300
C84 C85 1.38(6)
C84 H84 0.9300
C85 C86 1.41(9)
C86 C87 1.41(5)
C86 H86 0.9300
C87 C86' 1.38(7)
C87 H87 0.9300
C88 H88A 0.9600
C88 H88B 0.9600
C88 H88C 0.9600
C83' C84' 1.39(3)
C83' H83' 0.9300
C84' C85' 1.39(11)
C84' H84' 0.9300
C85' C86' 1.39(15)
C86' H86' 0.9300
C88' H88D 0.9600
C88' H88E 0.9600
C88' H88F 0.9600
C89 C90 1.391(6)
C89 C94 1.394(6)
C90 C91 1.420(6)
C90 H90 0.9300
C91 C92 1.363(7)
C91 H91 0.9300
C92 C93 1.363(7)
C92 H92 0.9300
C93 C94 1.413(6)
C93 H93 0.9300
C94 H94 0.9300
C95 C100 1.398(6)
C95 C96 1.412(6)
C96 C97 1.396(6)
C96 H96 0.9300
C97 C98 1.377(7)
C97 H97 0.9300
C98 C99 1.388(7)
C98 H98 0.9300
C99 C100 1.400(6)
C99 H99 0.9300
C100 H100 0.9300
C101 C102 1.51(5)
C101 C3' 1.53(4)
C101 C103 1.54(4)
C101 C2' 1.54(4)
C101 C1' 1.55(5)
C101 C104 1.59(3)
C102 H10A 0.9600
C102 H10B 0.9600
C102 H10C 0.9600
C103 H10D 0.9600
C103 H10E 0.9600
C103 H10F 0.9600
C104 H10G 0.9600
C104 H10H 0.9600
C104 H10I 0.9600
C105 C108 1.51(2)
C105 C4' 1.52(3)
C105 C5' 1.54(3)
C105 C107 1.55(2)
C105 C6' 1.55(2)
C105 C106 1.57(2)
C106 H10J 0.9600
C106 H10K 0.9600
C106 H10L 0.9600
C107 H10M 0.9600
C107 H10N 0.9600
C107 H10O 0.9600
C108 H10P 0.9600
C108 H10Q 0.9600
C108 H10R 0.9600
C109 H109 0.9800
C110 H110 0.9800
C1' H1'1 0.9600
C1' H1'2 0.9600
C1' H1'3 0.9600
C2' H2'1 0.9600
C2' H2'2 0.9600
C2' H2'3 0.9600
C3' H3'1 0.9600
C3' H3'2 0.9600
C3' H3'3 0.9600
C4' H4'1 0.9600
C4' H4'2 0.9600
C4' H4'3 0.9600
C5' H5'1 0.9600
C5' H5'2 0.9600
C5' H5'3 0.9600
C6' H6'1 0.9600
C6' H6'2 0.9600
C6' H6'3 0.9600
C10' H10' 0.9800
C11' H11' 0.9800

loop_
_geom_torsion_atom_site_label_1
_geom_torsion_atom_site_label_2
_geom_torsion_atom_site_label_3
_geom_torsion_atom_site_label_4
_geom_torsion
C10 C1 C2 O1 -176.7(4)
C10 C1 C2 C3 1.7(7)
C25 O1 C2 C1 0.1(7)
C25 O1 C2 C3 -178.4(5)
C1 C2 C3 C4 -0.7(7)
O1 C2 C3 C4 177.8(4)
C1 C2 C3 C26 177.4(4)
O1 C2 C3 C26 -4.1(6)
C2 C3 C4 C5 1.1(6)
C26 C3 C4 C5 -177.0(4)
C3 C4 C5 C10 -2.4(6)
C3 C4 C5 C6 173.9(4)
C10 C5 C6 C7 -7.9(6)
C4 C5 C6 C7 175.9(4)
C10 C5 C6 C35 177.1(4)
C4 C5 C6 C35 0.9(6)
C5 C6 C7 C8 -7.1(6)
C35 C6 C7 C8 167.6(4)
C5 C6 C7 C11 170.3(4)
C35 C6 C7 C11 -15.0(6)
C6 C7 C8 C9 18.5(6)
C11 C7 C8 C9 -159.0(4)
C6 C7 C8 C22 -156.6(4)
C11 C7 C8 C22 25.9(5)
C7 C8 C9 C10 -14.8(6)
C22 C8 C9 C10 160.0(4)
C7 C8 C9 C41 160.1(4)
C22 C8 C9 C41 -25.2(6)
C2 C1 C10 C9 172.3(4)
C2 C1 C10 C5 -2.9(6)
C8 C9 C10 C1 -175.2(4)
C41 C9 C10 C1 9.7(6)
C8 C9 C10 C5 0.0(6)
C41 C9 C10 C5 -175.1(4)
C4 C5 C10 C1 3.2(6)
C6 C5 C10 C1 -173.1(4)
C4 C5 C10 C9 -172.1(4)
C6 C5 C10 C9 11.5(6)
C6 C7 C11 C12 -23.1(6)
C8 C7 C11 C12 154.4(4)
C6 C7 C11 C24 158.4(4)
C8 C7 C11 C24 -24.1(6)
C24 C11 C12 C13 -3.9(7)
C7 C11 C12 C13 177.6(4)
C11 C12 C13 C14 -3.1(8)
C11 C12 C13 C47 -179.8(5)
C12 C13 C14 C15 6.0(8)
C47 C13 C14 C15 -177.2(5)
C13 C14 C15 C24 -1.7(7)
C13 C14 C15 C16 -179.5(5)
C14 C15 C16 C17 -177.2(5)
C24 C15 C16 C17 5.0(7)
C15 C16 C17 C18 0.5(8)
C16 C17 C18 C19 175.1(5)
C16 C17 C18 C23 -2.2(7)
C23 C18 C19 C20 -0.3(7)
C17 C18 C19 C20 -177.5(4)
C18 C19 C20 C21 -0.6(7)
C18 C19 C20 C51 175.1(4)
C19 C20 C21 C22 1.0(7)
C51 C20 C21 C22 -174.8(4)
C20 C21 C22 C23 -0.4(6)
C20 C21 C22 C8 -176.9(4)
C9 C8 C22 C21 -10.6(6)
C7 C8 C22 C21 164.2(4)
C9 C8 C22 C23 172.9(4)
C7 C8 C22 C23 -12.2(6)
C21 C22 C23 C24 179.3(4)
C8 C22 C23 C24 -4.0(6)
C21 C22 C23 C18 -0.6(6)
C8 C22 C23 C18 176.1(4)
C19 C18 C23 C22 0.9(6)
C17 C18 C23 C22 178.2(4)
C19 C18 C23 C24 -179.0(4)
C17 C18 C23 C24 -1.7(6)
C12 C11 C24 C15 8.1(6)
C7 C11 C24 C15 -173.3(4)
C12 C11 C24 C23 -170.9(4)
C7 C11 C24 C23 7.8(6)
C14 C15 C24 C11 -5.6(6)
C16 C15 C24 C11 172.2(4)
C14 C15 C24 C23 173.4(4)
C16 C15 C24 C23 -8.8(6)
C22 C23 C24 C11 6.3(6)
C18 C23 C24 C11 -173.8(4)
C22 C23 C24 C15 -172.7(4)
C18 C23 C24 C15 7.2(6)
C4 C3 C26 C27 20(12)
C2 C3 C26 C27 -158(11)
C3 C26 C27 C28 55(29)
C26 C27 C28 C33 -121(21)
C26 C27 C28 C29 56(22)
C33 C28 C29 C30 -3.2(9)
C27 C28 C29 C30 179.9(5)
C28 C29 C30 C31 0.8(10)
C29 C30 C31 C32 3.1(11)
C29 C30 C31 O2 -177.8(6)
C34 O2 C31 C30 4.3(12)
C34 O2 C31 C32 -176.6(7)
C30 C31 C32 C33 -4.5(12)
O2 C31 C32 C33 176.3(6)
C29 C28 C33 C32 1.8(9)
C27 C28 C33 C32 178.7(6)
C31 C32 C33 C28 2.0(11)
C7 C6 C35 C36 117.6(5)
C5 C6 C35 C36 -67.6(5)
C7 C6 C35 C40 -64.7(6)
C5 C6 C35 C40 110.1(5)
C40 C35 C36 C37 1.6(7)
C6 C35 C36 C37 179.4(4)
C35 C36 C37 C38 0.3(8)
C36 C37 C38 C39 -2.3(8)
C37 C38 C39 C40 2.1(8)
C36 C35 C40 C39 -1.8(7)
C6 C35 C40 C39 -179.7(4)
C38 C39 C40 C35 0.0(7)
C8 C9 C41 C42 -61.9(6)
C10 C9 C41 C42 113.1(5)
C8 C9 C41 C46 118.1(5)
C10 C9 C41 C46 -66.9(6)
C46 C41 C42 C43 1.0(7)
C9 C41 C42 C43 -179.0(4)
C41 C42 C43 C44 -1.1(8)
C42 C43 C44 C45 0.7(9)
C43 C44 C45 C46 -0.2(9)
C44 C45 C46 C41 0.0(8)
C42 C41 C46 C45 -0.4(7)
C9 C41 C46 C45 179.5(4)
C14 C13 C47 C49' 30(2)
C12 C13 C47 C49' -153(2)
C14 C13 C47 C50 -173.3(14)
C12 C13 C47 C50 3.3(16)
C14 C13 C47 C48' -94(2)
C12 C13 C47 C48' 83(2)
C14 C13 C47 C48 -48.6(15)
C12 C13 C47 C48 128.0(13)
C14 C13 C47 C49 67.8(12)
C12 C13 C47 C49 -115.6(11)
C14 C13 C47 C50' 150.4(18)
C12 C13 C47 C50' -33.0(19)
C19 C20 C51 C53 -106.0(7)
C21 C20 C51 C53 69.6(7)
C19 C20 C51 C52 133.0(7)
C21 C20 C51 C52 -51.3(8)
C19 C20 C51 C53' -62(4)
C21 C20 C51 C53' 114(4)
C19 C20 C51 C54' 57(4)
C21 C20 C51 C54' -128(4)
C19 C20 C51 C52' 178(4)
C21 C20 C51 C52' -6(4)
C19 C20 C51 C54 13.7(8)
C21 C20 C51 C54 -170.6(6)
C64 C55 C56 O3 -178.6(5)
C64 C55 C56 C57 1.1(7)
C79 O3 C56 C55 0.7(8)
C79 O3 C56 C57 -179.0(5)
C55 C56 C57 C58 0.5(7)
O3 C56 C57 C58 -179.8(4)
C55 C56 C57 C80 179.0(5)
O3 C56 C57 C80 -1.3(7)
C56 C57 C58 C59 1.8(7)
C80 C57 C58 C59 -176.7(4)
C57 C58 C59 C60 173.7(4)
C57 C58 C59 C64 -5.3(7)
C58 C59 C60 C61 179.8(4)
C64 C59 C60 C61 -1.3(6)
C58 C59 C60 C89 2.8(6)
C64 C59 C60 C89 -178.2(4)
C59 C60 C61 C62 -13.0(6)
C89 C60 C61 C62 163.9(4)
C59 C60 C61 C65 163.3(4)
C89 C60 C61 C65 -19.8(6)
C60 C61 C62 C63 19.7(6)
C65 C61 C62 C63 -156.8(4)
C60 C61 C62 C76 -157.9(4)
C65 C61 C62 C76 25.5(6)
C61 C62 C63 C64 -11.7(6)
C76 C62 C63 C64 165.8(4)
C61 C62 C63 C95 163.7(4)
C76 C62 C63 C95 -18.8(6)
C56 C55 C64 C63 173.4(5)
C56 C55 C64 C59 -4.7(7)
C62 C63 C64 C55 179.3(4)
C95 C63 C64 C55 3.7(6)
C62 C63 C64 C59 -2.7(6)
C95 C63 C64 C59 -178.3(4)
C58 C59 C64 C55 6.5(6)
C60 C59 C64 C55 -172.5(4)
C58 C59 C64 C63 -171.6(4)
C60 C59 C64 C63 9.3(6)
C60 C61 C65 C66 -14.6(7)
C62 C61 C65 C66 161.8(4)
C60 C61 C65 C78 170.4(4)
C62 C61 C65 C78 -13.2(6)
C78 C65 C66 C67 -2.2(7)
C61 C65 C66 C67 -177.3(4)
C65 C66 C67 C68 0.3(7)
C65 C66 C67 C101 -175.7(4)
C66 C67 C68 C69 1.4(7)
C101 C67 C68 C69 177.5(4)
C67 C68 C69 C70 -179.5(4)
C67 C68 C69 C78 -1.2(7)
C68 C69 C70 C71 177.2(5)
C78 C69 C70 C71 -1.1(7)
C69 C70 C71 C72 -0.1(8)
C70 C71 C72 C73 -176.3(5)
C70 C71 C72 C77 4.5(7)
C77 C72 C73 C74 -1.9(7)
C71 C72 C73 C74 178.9(4)
C72 C73 C74 C75 5.7(7)
C72 C73 C74 C105 -177.0(4)
C73 C74 C75 C76 -2.2(6)
C105 C74 C75 C76 -179.5(4)
C74 C75 C76 C77 -5.0(6)
C74 C75 C76 C62 178.1(4)
C63 C62 C76 C75 -23.5(6)
C61 C62 C76 C75 154.0(4)
C63 C62 C76 C77 159.5(4)
C61 C62 C76 C77 -22.9(6)
C75 C76 C77 C78 -169.9(4)
C62 C76 C77 C78 7.2(6)
C75 C76 C77 C72 8.8(6)
C62 C76 C77 C72 -174.1(4)
C73 C72 C77 C76 -5.7(6)
C71 C72 C77 C76 173.6(4)
C73 C72 C77 C78 173.1(4)
C71 C72 C77 C78 -7.6(6)
C68 C69 C78 C77 179.4(4)
C70 C69 C78 C77 -2.2(6)
C68 C69 C78 C65 -0.8(6)
C70 C69 C78 C65 177.6(4)
C76 C77 C78 C69 -174.7(4)
C72 C77 C78 C69 6.6(6)
C76 C77 C78 C65 5.5(6)
C72 C77 C78 C65 -173.2(4)
C66 C65 C78 C69 2.4(6)
C61 C65 C78 C69 177.7(4)
C66 C65 C78 C77 -177.9(4)
C61 C65 C78 C77 -2.5(6)
C58 C57 C80 C81 -17(8)
C56 C57 C80 C81 164(8)
C57 C80 C81 C82 138(7)
C80 C81 C82 C87 5(4)
C80 C81 C82 C83' 168(3)
C80 C81 C82 C83 -155(3)
C87 C82 C83 C84 12(2)
C81 C82 C83 C84 178.3(16)
C83' C82 C83 C84 -76(3)
C82 C83 C84 C85 1(4)
C83 C84 C85 C86 -1(7)
C83 C84 C85 O4 179(3)
C88 O4 C85 C84 171(3)
C88 O4 C85 C86 -9(7)
C84 C85 C86 C87 -12(7)
O4 C85 C86 C87 168(4)
C81 C82 C87 C86' -167(3)
C83' C82 C87 C86' 29(4)
C83 C82 C87 C86' -7(3)
C81 C82 C87 C86 174(2)
C83' C82 C87 C86 10(3)
C83 C82 C87 C86 -26(3)
C85 C86 C87 C82 28(5)
C85 C86 C87 C86' -107(17)
C87 C82 C83' C84' -10(3)
C81 C82 C83' C84' -177(2)
C83 C82 C83' C84' 95(4)
C82 C83' C84' C85' -4(6)
C88' O4' C85' C86' 8(8)
C88' O4' C85' C84' -167(4)
C83' C84' C85' O4' 179(4)
C83' C84' C85' C86' 4(8)
C82 C87 C86' C85' -30(7)
C86 C87 C86' C85' 27(13)
O4' C85' C86' C87 -166(5)
C84' C85' C86' C87 9(8)
C61 C60 C89 C90 118.3(5)
C59 C60 C89 C90 -64.8(6)
C61 C60 C89 C94 -62.3(6)
C59 C60 C89 C94 114.6(5)
C94 C89 C90 C91 2.1(6)
C60 C89 C90 C91 -178.5(4)
C89 C90 C91 C92 -1.2(7)
C90 C91 C92 C93 -0.2(8)
C91 C92 C93 C94 0.7(8)
C90 C89 C94 C93 -1.6(6)
C60 C89 C94 C93 178.9(4)
C92 C93 C94 C89 0.3(7)
C62 C63 C95 C100 121.5(5)
C64 C63 C95 C100 -63.0(6)
C62 C63 C95 C96 -60.4(6)
C64 C63 C95 C96 115.1(5)
C100 C95 C96 C97 0.0(6)
C63 C95 C96 C97 -178.2(4)
C95 C96 C97 C98 -0.2(7)
C96 C97 C98 C99 -1.0(8)
C97 C98 C99 C100 2.4(8)
C96 C95 C100 C99 1.4(7)
C63 C95 C100 C99 179.5(4)
C98 C99 C100 C95 -2.6(7)
C68 C67 C101 C102 166.6(14)
C66 C67 C101 C102 -17.5(15)
C68 C67 C101 C3' -72.3(14)
C66 C67 C101 C3' 103.5(14)
C68 C67 C101 C103 20.6(12)
C66 C67 C101 C103 -163.5(11)
C68 C67 C101 C2' 46.5(16)
C66 C67 C101 C2' -137.6(15)
C68 C67 C101 C1' 143.9(14)
C66 C67 C101 C1' -40.2(14)
C68 C67 C101 C104 -99.2(11)
C66 C67 C101 C104 76.7(11)
C73 C74 C105 C108 171.0(14)
C75 C74 C105 C108 -11.9(15)
C73 C74 C105 C4' 15.5(16)
C75 C74 C105 C4' -167.4(15)
C73 C74 C105 C5' 137.7(14)
C75 C74 C105 C5' -45.2(14)
C73 C74 C105 C107 -68.2(13)
C75 C74 C105 C107 108.9(13)
C73 C74 C105 C6' -102.0(13)
C75 C74 C105 C6' 75.1(13)
C73 C74 C105 C106 48.0(12)
C75 C74 C105 C106 -134.8(11)
